data_4106021
loop_
_publ_author_name
'Nir Pour'
'Yossi Gofer'
'Dan T. Major'
'Doron Aurbach'

_publ_section_title
;
 Structural Analysis of Electrolyte Solutions for Rechargeable Mg
 Batteries by Stereoscopic Means and DFT Calculations
;
_journal_name_full 'Journal of the American Chemical Society'
_journal_page_first 6270
_journal_page_last 6278
_journal_paper_doi 10.1021/ja1098512
_journal_volume 133
_journal_year 2011
_chemical_formula_moiety 'C20 H40 Cl Mg O5, C4 H8 O, Al Cl4'
_chemical_formula_sum 'C24 H48 Al Cl5 Mg O6'
_chemical_formula_weight 661.16
_chemical_name_systematic
; 
 ? 
;
_space_group_IT_number 2
_symmetry_cell_setting triclinic
_symmetry_space_group_name_Hall '-P 1'
_symmetry_space_group_name_H-M 'P -1'
_atom_sites_solution_hydrogens geom
_atom_sites_solution_primary direct
_atom_sites_solution_secondary difmap
_audit_creation_method SHELXL-97
_cell_angle_alpha 62.799(5)
_cell_angle_beta 89.557(5)
_cell_angle_gamma 89.749(6)
_cell_formula_units_Z 2
_cell_length_a 10.717(2)
_cell_length_b 12.806(3)
_cell_length_c 13.365(3)
_cell_measurement_reflns_used 17669
_cell_measurement_temperature 120(2)
_cell_measurement_theta_max 26.37
_cell_measurement_theta_min 2.55
_cell_volume 1631.3(6)
_computing_cell_refinement 'Bruker Apex2'
_computing_data_collection 'Bruker Apex2'
_computing_data_reduction 'Bruker Apex2'
_computing_structure_refinement 'SHELXL-97 (Sheldrick, 1997)'
_computing_structure_solution 'SHELXS-97 (Sheldrick, 1990)'
_diffrn_ambient_temperature 120(2)
_diffrn_measured_fraction_theta_full 0.903
_diffrn_measured_fraction_theta_max 0.903
_diffrn_measurement_device_type 'Bruker KappaApex2 CCD'
_diffrn_measurement_method 'phi and omega scans'
_diffrn_radiation_monochromator graphite
_diffrn_radiation_source 'fine-focus sealed tube'
_diffrn_radiation_type MoK\a
_diffrn_radiation_wavelength 0.71073
_diffrn_reflns_av_R_equivalents 0.0408
_diffrn_reflns_av_sigmaI/netI 0.0498
_diffrn_reflns_limit_h_max 13
_diffrn_reflns_limit_h_min -13
_diffrn_reflns_limit_k_max 16
_diffrn_reflns_limit_k_min -13
_diffrn_reflns_limit_l_max 16
_diffrn_reflns_limit_l_min 0
_diffrn_reflns_number 17669
_diffrn_reflns_theta_full 26.37
_diffrn_reflns_theta_max 26.37
_diffrn_reflns_theta_min 2.55
_exptl_absorpt_coefficient_mu 0.525
_exptl_absorpt_correction_T_max 0.9692
_exptl_absorpt_correction_T_min 0.9114
_exptl_absorpt_correction_type multi-scan
_exptl_absorpt_process_details 'Bruker Apex2'
_exptl_crystal_colour colourless
_exptl_crystal_density_diffrn 1.346
_exptl_crystal_description plate
_exptl_crystal_F_000 700
_exptl_crystal_size_max 0.18
_exptl_crystal_size_mid 0.16
_exptl_crystal_size_min 0.06
_refine_diff_density_max 1.639
_refine_diff_density_min -1.076
_refine_diff_density_rms 0.197
_refine_ls_extinction_method none
_refine_ls_goodness_of_fit_ref 1.089
_refine_ls_hydrogen_treatment constr
_refine_ls_matrix_type full
_refine_ls_number_parameters 335
_refine_ls_number_reflns 6018
_refine_ls_number_restraints 0
_refine_ls_restrained_S_all 1.089
_refine_ls_R_factor_all 0.1383
_refine_ls_R_factor_gt 0.1281
_refine_ls_shift/su_max 0.001
_refine_ls_shift/su_mean 0.000
_refine_ls_structure_factor_coef Fsqd
_refine_ls_weighting_details 'calc w=1/[\s^2^(Fo^2^)+(0.0661P)^2^+47.1088P] where P=(Fo^2^+2Fc^2^)/3'
_refine_ls_weighting_scheme calc
_refine_ls_wR_factor_gt 0.3346
_refine_ls_wR_factor_ref 0.3376
_reflns_number_gt 5136
_reflns_number_total 6018
_reflns_threshold_expression >2sigma(I)
_cod_data_source_file ja1098512_si_001.cif
_cod_data_source_block pour2a
_cod_original_cell_volume 1631.4(6)
_cod_database_code 4106021

loop_
_symmetry_equiv_pos_as_xyz
'x, y, z'
'-x, -y, -z'

loop_
_atom_site_label
_atom_site_type_symbol
_atom_site_fract_x
_atom_site_fract_y
_atom_site_fract_z
_atom_site_U_iso_or_equiv
_atom_site_adp_type
_atom_site_occupancy
_atom_site_symmetry_multiplicity
_atom_site_calc_flag
_atom_site_refinement_flags
Mg1 Mg 0.7515(3) 0.7802(3) 0.6026(2) 0.0145(6) Uani 1 1 d .
Cl1 Cl 0.7516(2) 0.9887(2) 0.49039(19) 0.0224(5) Uani 1 1 d .
O1 O 0.5983(6) 0.7559(6) 0.5154(5) 0.0204(14) Uani 1 1 d .
C1 C 0.5527(10) 0.6448(9) 0.5273(9) 0.028(2) Uani 1 1 d .
H1A H 0.5190 0.5969 0.6040 0.034 Uiso 1 1 calc R
H1B H 0.6208 0.6005 0.5135 0.034 Uiso 1 1 calc R
C2 C 0.4497(9) 0.6738(10) 0.4397(9) 0.029(2) Uani 1 1 d .
H2A H 0.4833 0.6796 0.3682 0.035 Uiso 1 1 calc R
H2B H 0.3825 0.6143 0.4677 0.035 Uiso 1 1 calc R
C3 C 0.4037(10) 0.7913(10) 0.4256(10) 0.034(2) Uani 1 1 d .
H3A H 0.3438 0.7819 0.4859 0.040 Uiso 1 1 calc R
H3B H 0.3634 0.8365 0.3516 0.040 Uiso 1 1 calc R
C4 C 0.5228(9) 0.8508(9) 0.4338(9) 0.028(2) Uani 1 1 d .
H4A H 0.5659 0.8895 0.3600 0.033 Uiso 1 1 calc R
H4B H 0.5046 0.9102 0.4600 0.033 Uiso 1 1 calc R
O2 O 0.7518(6) 0.5948(5) 0.7025(5) 0.0179(13) Uani 1 1 d .
C5 C 0.6869(10) 0.5362(9) 0.8112(8) 0.028(2) Uani 1 1 d .
H5A H 0.5954 0.5433 0.8004 0.033 Uiso 1 1 calc R
H5B H 0.7106 0.5722 0.8600 0.033 Uiso 1 1 calc R
C6 C 0.7264(10) 0.4068(9) 0.8649(8) 0.029(2) Uani 1 1 d .
H6A H 0.8019 0.3928 0.9115 0.035 Uiso 1 1 calc R
H6B H 0.6585 0.3547 0.9115 0.035 Uiso 1 1 calc R
C7 C 0.7527(9) 0.3898(8) 0.7616(8) 0.025(2) Uani 1 1 d .
H7A H 0.6746 0.3771 0.7296 0.030 Uiso 1 1 calc R
H7B H 0.8095 0.3224 0.7794 0.030 Uiso 1 1 calc R
C8 C 0.8144(9) 0.5052(9) 0.6814(8) 0.023(2) Uani 1 1 d .
H8A H 0.9048 0.5032 0.6968 0.027 Uiso 1 1 calc R
H8B H 0.8031 0.5208 0.6023 0.027 Uiso 1 1 calc R
O3 O 0.9040(6) 0.7814(6) 0.7040(5) 0.0194(13) Uani 1 1 d .
C9 C 0.9684(8) 0.8890(9) 0.6886(8) 0.022(2) Uani 1 1 d .
H9A H 0.9083 0.9449 0.6946 0.026 Uiso 1 1 calc R
H9B H 1.0093 0.9275 0.6138 0.026 Uiso 1 1 calc R
C10 C 1.0646(9) 0.8519(10) 0.7808(9) 0.030(2) Uani 1 1 d .
H10A H 1.1399 0.9021 0.7550 0.036 Uiso 1 1 calc R
H10B H 1.0301 0.8544 0.8486 0.036 Uiso 1 1 calc R
C11 C 1.0930(9) 0.7278(10) 0.8030(9) 0.028(2) Uani 1 1 d .
H11A H 1.1531 0.7264 0.7471 0.033 Uiso 1 1 calc R
H11B H 1.1272 0.6813 0.8795 0.033 Uiso 1 1 calc R
C12 C 0.9676(9) 0.6819(10) 0.7919(8) 0.028(2) Uani 1 1 d .
H12A H 0.9773 0.6176 0.7708 0.033 Uiso 1 1 calc R
H12B H 0.9204 0.6520 0.8636 0.033 Uiso 1 1 calc R
O4 O 0.6243(6) 0.7873(6) 0.7187(5) 0.0199(14) Uani 1 1 d .
C13 C 0.6585(9) 0.8387(11) 0.7933(9) 0.027(2) Uani 1 1 d .
H13A H 0.7002 0.9154 0.7497 0.033 Uiso 1 1 calc R
H13B H 0.7164 0.7859 0.8523 0.033 Uiso 1 1 calc R
C14 C 0.4887(8) 0.7856(10) 0.7130(9) 0.025(2) Uani 1 1 d .
H14A H 0.4595 0.7169 0.7043 0.031 Uiso 1 1 calc R
H14B H 0.4567 0.8583 0.6499 0.031 Uiso 1 1 calc R
C15 C 0.4485(10) 0.7770(13) 0.8261(11) 0.042(3) Uani 1 1 d .
H15A H 0.3620 0.8057 0.8229 0.051 Uiso 1 1 calc R
H15B H 0.4538 0.6950 0.8862 0.051 Uiso 1 1 calc R
C16 C 0.5397(10) 0.8544(12) 0.8460(10) 0.035(3) Uani 1 1 d .
H16A H 0.5506 0.8286 0.9274 0.042 Uiso 1 1 calc R
H16B H 0.5121 0.9373 0.8091 0.042 Uiso 1 1 calc R
O5 O 0.8758(6) 0.7531(6) 0.4946(5) 0.0204(14) Uani 1 1 d .
C17 C 1.0093(9) 0.7599(11) 0.4983(9) 0.030(2) Uani 1 1 d .
H17A H 1.0415 0.7012 0.5720 0.035 Uiso 1 1 calc R
H17B H 1.0358 0.8391 0.4852 0.035 Uiso 1 1 calc R
C18 C 0.9585(12) 0.7914(15) 0.3164(11) 0.050(3) Uani 1 1 d .
H18A H 0.9786 0.8752 0.2685 0.060 Uiso 1 1 calc R
H18B H 0.9516 0.7517 0.2682 0.060 Uiso 1 1 calc R
C19 C 1.0556(11) 0.7339(15) 0.4044(10) 0.052(4) Uani 1 1 d .
H19A H 1.1390 0.7687 0.3770 0.063 Uiso 1 1 calc R
H19B H 1.0595 0.6483 0.4292 0.063 Uiso 1 1 calc R
C20 C 0.8423(11) 0.7791(12) 0.3800(8) 0.037(3) Uani 1 1 d .
H20A H 0.7933 0.8527 0.3447 0.044 Uiso 1 1 calc R
H20B H 0.7910 0.7147 0.3805 0.044 Uiso 1 1 calc R
Al1 Al 0.7533(3) 0.6093(3) 0.1709(2) 0.0218(6) Uani 1 1 d .
Cl4 Cl 0.9287(2) 0.6674(3) 0.0870(2) 0.0337(6) Uani 1 1 d .
Cl2 Cl 0.6522(2) 0.7549(2) 0.1670(2) 0.0339(6) Uani 1 1 d .
Cl5 Cl 0.7849(3) 0.4865(3) 0.3415(2) 0.0554(10) Uani 1 1 d .
Cl3 Cl 0.6490(3) 0.5311(3) 0.0881(3) 0.0532(9) Uani 1 1 d .
O6 O 0.3541(11) 0.9088(13) 0.0861(12) 0.089(4) Uani 1 1 d .
C21 C 0.2821(12) 0.9213(10) -0.0174(10) 0.037(3) Uani 1 1 d .
H21A H 0.3249 0.9763 -0.0877 0.045 Uiso 1 1 calc R
H21B H 0.2730 0.8444 -0.0173 0.045 Uiso 1 1 calc R
C22 C 0.1562(10) 0.9694(11) -0.0057(9) 0.033(2) Uani 1 1 d .
H22A H 0.0905 0.9087 0.0151 0.040 Uiso 1 1 calc R
H22B H 0.1325 1.0382 -0.0768 0.040 Uiso 1 1 calc R
C23 C 0.1755(9) 1.0041(10) 0.0875(8) 0.027(2) Uani 1 1 d .
H23A H 0.2079 1.0853 0.0569 0.033 Uiso 1 1 calc R
H23B H 0.0964 0.9986 0.1284 0.033 Uiso 1 1 calc R
C24 C 0.2644(7) 0.9216(7) 0.1590(6) 0.0109(16) Uani 1 1 d .
H24A H 0.2239 0.8455 0.2073 0.013 Uiso 1 1 calc R
H24B H 0.3046 0.9509 0.2078 0.013 Uiso 1 1 calc R

loop_
_atom_site_aniso_label
_atom_site_aniso_U_11
_atom_site_aniso_U_22
_atom_site_aniso_U_33
_atom_site_aniso_U_23
_atom_site_aniso_U_13
_atom_site_aniso_U_12
Mg1 0.0065(13) 0.0209(15) 0.0179(14) -0.0105(12) 0.0009(11) -0.0022(12)
Cl1 0.0140(11) 0.0202(11) 0.0287(11) -0.0074(9) -0.0012(8) -0.0024(9)
O1 0.015(3) 0.020(3) 0.027(3) -0.012(3) -0.005(3) -0.003(3)
C1 0.027(5) 0.029(5) 0.036(5) -0.021(5) 0.000(4) -0.006(5)
C2 0.019(5) 0.046(6) 0.030(5) -0.024(5) 0.000(4) -0.011(5)
C3 0.025(5) 0.040(6) 0.036(6) -0.017(5) -0.013(5) 0.002(5)
C4 0.017(5) 0.033(6) 0.028(5) -0.009(4) -0.011(4) 0.003(4)
O2 0.012(3) 0.021(3) 0.016(3) -0.004(2) 0.005(2) -0.001(3)
C5 0.031(6) 0.025(5) 0.019(5) -0.004(4) 0.012(4) 0.001(4)
C6 0.024(5) 0.025(5) 0.027(5) -0.003(4) 0.006(4) -0.005(4)
C7 0.021(5) 0.019(5) 0.025(5) -0.002(4) 0.002(4) 0.001(4)
C8 0.017(5) 0.026(5) 0.025(5) -0.012(4) 0.000(4) 0.000(4)
O3 0.010(3) 0.023(3) 0.023(3) -0.007(3) -0.004(2) -0.004(3)
C9 0.011(4) 0.032(5) 0.029(5) -0.020(4) 0.003(4) -0.006(4)
C10 0.018(5) 0.046(7) 0.033(5) -0.023(5) -0.003(4) -0.003(5)
C11 0.016(5) 0.044(6) 0.029(5) -0.022(5) -0.005(4) -0.001(5)
C12 0.021(5) 0.038(6) 0.026(5) -0.016(4) -0.012(4) 0.010(5)
O4 0.010(3) 0.033(4) 0.024(3) -0.019(3) 0.000(2) 0.000(3)
C13 0.011(4) 0.053(7) 0.036(5) -0.035(5) 0.005(4) -0.007(5)
C14 0.006(4) 0.041(6) 0.037(5) -0.024(5) -0.004(4) 0.001(4)
C15 0.020(5) 0.080(10) 0.050(7) -0.049(7) 0.011(5) -0.011(6)
C16 0.022(5) 0.058(8) 0.035(6) -0.030(6) 0.002(4) 0.000(5)
O5 0.014(3) 0.034(4) 0.015(3) -0.013(3) 0.001(2) 0.001(3)
C17 0.017(5) 0.050(7) 0.031(5) -0.026(5) 0.004(4) 0.001(5)
C18 0.029(6) 0.083(11) 0.046(7) -0.036(7) 0.006(5) -0.010(7)
C19 0.026(6) 0.115(13) 0.040(7) -0.057(8) -0.004(5) 0.018(7)
C20 0.030(6) 0.062(8) 0.019(5) -0.020(5) 0.003(4) -0.006(6)
Al1 0.0133(13) 0.0284(16) 0.0202(13) -0.0080(12) 0.0049(10) -0.0022(12)
Cl4 0.0148(12) 0.0491(16) 0.0345(13) -0.0169(12) 0.0081(10) -0.0031(11)
Cl2 0.0267(13) 0.0414(15) 0.0325(13) -0.0161(11) -0.0002(10) 0.0115(12)
Cl5 0.064(2) 0.0516(19) 0.0247(13) 0.0051(13) 0.0082(13) 0.0211(17)
Cl3 0.0421(18) 0.069(2) 0.065(2) -0.0458(19) 0.0110(16) -0.0236(17)
O6 0.044(7) 0.115(11) 0.096(10) -0.040(8) -0.007(6) 0.013(7)
C21 0.046(7) 0.029(6) 0.036(6) -0.015(5) 0.005(5) 0.005(5)
C22 0.026(5) 0.052(7) 0.025(5) -0.021(5) -0.002(4) 0.000(5)
C23 0.021(5) 0.039(6) 0.030(5) -0.024(5) 0.000(4) 0.002(5)
C24 0.007(4) 0.010(4) 0.009(3) 0.001(3) 0.000(3) -0.005(3)

loop_
_atom_type_symbol
_atom_type_description
_atom_type_scat_dispersion_real
_atom_type_scat_dispersion_imag
_atom_type_scat_source
C C 0.0033 0.0016 'International Tables Vol C Tables 4.2.6.8 and 6.1.1.4'
H H 0.0000 0.0000 'International Tables Vol C Tables 4.2.6.8 and 6.1.1.4'
O O 0.0106 0.0060 'International Tables Vol C Tables 4.2.6.8 and 6.1.1.4'
Mg Mg 0.0486 0.0363 'International Tables Vol C Tables 4.2.6.8 and 6.1.1.4'
Al Al 0.0645 0.0514 'International Tables Vol C Tables 4.2.6.8 and 6.1.1.4'
Cl Cl 0.1484 0.1585 'International Tables Vol C Tables 4.2.6.8 and 6.1.1.4'

loop_
_geom_angle_atom_site_label_1
_geom_angle_atom_site_label_2
_geom_angle_atom_site_label_3
_geom_angle
O4 Mg1 O5 173.7(3)
O4 Mg1 O1 88.4(3)
O5 Mg1 O1 90.0(3)
O4 Mg1 O2 87.1(3)
O5 Mg1 O2 86.7(3)
O1 Mg1 O2 86.8(3)
O4 Mg1 O3 90.6(3)
O5 Mg1 O3 90.2(3)
O1 Mg1 O3 172.8(3)
O2 Mg1 O3 86.0(3)
O4 Mg1 Cl1 92.9(2)
O5 Mg1 Cl1 93.3(2)
O1 Mg1 Cl1 93.3(2)
O2 Mg1 Cl1 179.9(3)
O3 Mg1 Cl1 93.9(2)
C1 O1 C4 109.6(7)
C1 O1 Mg1 126.1(6)
C4 O1 Mg1 124.3(6)
O1 C1 C2 106.4(8)
O1 C1 H1A 110.5
C2 C1 H1A 110.5
O1 C1 H1B 110.5
C2 C1 H1B 110.5
H1A C1 H1B 108.6
C3 C2 C1 102.1(8)
C3 C2 H2A 111.3
C1 C2 H2A 111.3
C3 C2 H2B 111.3
C1 C2 H2B 111.3
H2A C2 H2B 109.2
C2 C3 C4 102.9(8)
C2 C3 H3A 111.2
C4 C3 H3A 111.2
C2 C3 H3B 111.2
C4 C3 H3B 111.2
H3A C3 H3B 109.1
O1 C4 C3 104.5(8)
O1 C4 H4A 110.8
C3 C4 H4A 110.8
O1 C4 H4B 110.8
C3 C4 H4B 110.8
H4A C4 H4B 108.9
C8 O2 C5 108.3(7)
C8 O2 Mg1 129.0(5)
C5 O2 Mg1 122.7(5)
O2 C5 C6 106.8(7)
O2 C5 H5A 110.4
C6 C5 H5A 110.4
O2 C5 H5B 110.4
C6 C5 H5B 110.4
H5A C5 H5B 108.6
C7 C6 C5 101.4(8)
C7 C6 H6A 111.5
C5 C6 H6A 111.5
C7 C6 H6B 111.5
C5 C6 H6B 111.5
H6A C6 H6B 109.3
C6 C7 C8 102.7(8)
C6 C7 H7A 111.2
C8 C7 H7A 111.2
C6 C7 H7B 111.2
C8 C7 H7B 111.2
H7A C7 H7B 109.1
O2 C8 C7 105.2(7)
O2 C8 H8A 110.7
C7 C8 H8A 110.7
O2 C8 H8B 110.7
C7 C8 H8B 110.7
H8A C8 H8B 108.8
C12 O3 C9 108.0(7)
C12 O3 Mg1 128.3(6)
C9 O3 Mg1 123.6(5)
O3 C9 C10 106.6(8)
O3 C9 H9A 110.4
C10 C9 H9A 110.4
O3 C9 H9B 110.4
C10 C9 H9B 110.4
H9A C9 H9B 108.6
C11 C10 C9 102.0(8)
C11 C10 H10A 111.4
C9 C10 H10A 111.4
C11 C10 H10B 111.4
C9 C10 H10B 111.4
H10A C10 H10B 109.2
C12 C11 C10 103.1(8)
C12 C11 H11A 111.1
C10 C11 H11A 111.1
C12 C11 H11B 111.1
C10 C11 H11B 111.1
H11A C11 H11B 109.1
O3 C12 C11 105.4(9)
O3 C12 H12A 110.7
C11 C12 H12A 110.7
O3 C12 H12B 110.7
C11 C12 H12B 110.7
H12A C12 H12B 108.8
C14 O4 C13 108.3(6)
C14 O4 Mg1 126.8(5)
C13 O4 Mg1 121.5(5)
O4 C13 C16 107.3(8)
O4 C13 H13A 110.3
C16 C13 H13A 110.3
O4 C13 H13B 110.3
C16 C13 H13B 110.3
H13A C13 H13B 108.5
O4 C14 C15 102.6(7)
O4 C14 H14A 111.2
C15 C14 H14A 111.2
O4 C14 H14B 111.2
C15 C14 H14B 111.2
H14A C14 H14B 109.2
C16 C15 C14 103.9(9)
C16 C15 H15A 111.0
C14 C15 H15A 111.0
C16 C15 H15B 111.0
C14 C15 H15B 111.0
H15A C15 H15B 109.0
C15 C16 C13 103.2(9)
C15 C16 H16A 111.1
C13 C16 H16A 111.1
C15 C16 H16B 111.1
C13 C16 H16B 111.1
H16A C16 H16B 109.1
C17 O5 C20 107.4(7)
C17 O5 Mg1 124.9(5)
C20 O5 Mg1 122.2(6)
O5 C17 C19 104.6(8)
O5 C17 H17A 110.8
C19 C17 H17A 110.8
O5 C17 H17B 110.8
C19 C17 H17B 110.8
H17A C17 H17B 108.9
C20 C18 C19 104.6(10)
C20 C18 H18A 110.8
C19 C18 H18A 110.8
C20 C18 H18B 110.8
C19 C18 H18B 110.8
H18A C18 H18B 108.9
C18 C19 C17 102.2(10)
C18 C19 H19A 111.3
C17 C19 H19A 111.3
C18 C19 H19B 111.3
C17 C19 H19B 111.3
H19A C19 H19B 109.2
O5 C20 C18 107.8(9)
O5 C20 H20A 110.1
C18 C20 H20A 110.1
O5 C20 H20B 110.1
C18 C20 H20B 110.1
H20A C20 H20B 108.5
Cl5 Al1 Cl3 110.7(2)
Cl5 Al1 Cl2 108.61(17)
Cl3 Al1 Cl2 109.45(18)
Cl5 Al1 Cl4 109.18(17)
Cl3 Al1 Cl4 109.12(17)
Cl2 Al1 Cl4 109.81(18)
C24 O6 C21 106.2(9)
C22 C21 O6 103.8(9)
C22 C21 H21A 111.0
O6 C21 H21A 111.0
C22 C21 H21B 111.0
O6 C21 H21B 111.0
H21A C21 H21B 109.0
C21 C22 C23 104.0(8)
C21 C22 H22A 111.0
C23 C22 H22A 111.0
C21 C22 H22B 111.0
C23 C22 H22B 111.0
H22A C22 H22B 109.0
C24 C23 C22 104.0(8)
C24 C23 H23A 111.0
C22 C23 H23A 111.0
C24 C23 H23B 111.0
C22 C23 H23B 111.0
H23A C23 H23B 109.0
C23 C24 O6 105.8(8)
C23 C24 H24A 110.6
O6 C24 H24A 110.6
C23 C24 H24B 110.6
O6 C24 H24B 110.6
H24A C24 H24B 108.7

loop_
_geom_bond_atom_site_label_1
_geom_bond_atom_site_label_2
_geom_bond_distance
Mg1 O4 2.091(7)
Mg1 O5 2.097(7)
Mg1 O1 2.125(7)
Mg1 O2 2.127(7)
Mg1 O3 2.136(6)
Mg1 Cl1 2.391(4)
O1 C1 1.445(12)
O1 C4 1.453(11)
C1 C2 1.531(13)
C1 H1A 0.9900
C1 H1B 0.9900
C2 C3 1.510(15)
C2 H2A 0.9900
C2 H2B 0.9900
C3 C4 1.519(15)
C3 H3A 0.9900
C3 H3B 0.9900
C4 H4A 0.9900
C4 H4B 0.9900
O2 C8 1.460(11)
O2 C5 1.467(10)
C5 C6 1.534(14)
C5 H5A 0.9900
C5 H5B 0.9900
C6 C7 1.518(14)
C6 H6A 0.9900
C6 H6B 0.9900
C7 C8 1.523(14)
C7 H7A 0.9900
C7 H7B 0.9900
C8 H8A 0.9900
C8 H8B 0.9900
O3 C12 1.451(11)
O3 C9 1.471(12)
C9 C10 1.512(13)
C9 H9A 0.9900
C9 H9B 0.9900
C10 C11 1.508(15)
C10 H10A 0.9900
C10 H10B 0.9900
C11 C12 1.504(14)
C11 H11A 0.9900
C11 H11B 0.9900
C12 H12A 0.9900
C12 H12B 0.9900
O4 C14 1.457(10)
O4 C13 1.473(11)
C13 C16 1.506(13)
C13 H13A 0.9900
C13 H13B 0.9900
C14 C15 1.523(14)
C14 H14A 0.9900
C14 H14B 0.9900
C15 C16 1.504(16)
C15 H15A 0.9900
C15 H15B 0.9900
C16 H16A 0.9900
C16 H16B 0.9900
O5 C17 1.436(11)
O5 C20 1.459(11)
C17 C19 1.517(13)
C17 H17A 0.9900
C17 H17B 0.9900
C18 C20 1.470(16)
C18 C19 1.493(17)
C18 H18A 0.9900
C18 H18B 0.9900
C19 H19A 0.9900
C19 H19B 0.9900
C20 H20A 0.9900
C20 H20B 0.9900
Al1 Cl5 2.125(4)
Al1 Cl3 2.127(4)
Al1 Cl2 2.132(4)
Al1 Cl4 2.136(4)
O6 C24 1.424(15)
O6 C21 1.532(17)
C21 C22 1.517(15)
C21 H21A 0.9900
C21 H21B 0.9900
C22 C23 1.518(13)
C22 H22A 0.9900
C22 H22B 0.9900
C23 C24 1.422(12)
C23 H23A 0.9900
C23 H23B 0.9900
C24 H24A 0.9900
C24 H24B 0.9900

loop_
_geom_torsion_atom_site_label_1
_geom_torsion_atom_site_label_2
_geom_torsion_atom_site_label_3
_geom_torsion_atom_site_label_4
_geom_torsion
O4 Mg1 O1 C1 -96.4(7)
O5 Mg1 O1 C1 77.5(7)
O2 Mg1 O1 C1 -9.2(7)
O3 Mg1 O1 C1 -15(3)
Cl1 Mg1 O1 C1 170.8(7)
O4 Mg1 O1 C4 83.5(7)
O5 Mg1 O1 C4 -102.5(7)
O2 Mg1 O1 C4 170.8(7)
O3 Mg1 O1 C4 165(2)
Cl1 Mg1 O1 C4 -9.3(7)
C4 O1 C1 C2 5.2(10)
Mg1 O1 C1 C2 -174.9(6)
O1 C1 C2 C3 -26.7(11)
C1 C2 C3 C4 37.2(11)
C1 O1 C4 C3 18.5(11)
Mg1 O1 C4 C3 -161.4(6)
C2 C3 C4 O1 -34.9(10)
O4 Mg1 O2 C8 175.4(7)
O5 Mg1 O2 C8 -3.3(7)
O1 Mg1 O2 C8 86.9(7)
O3 Mg1 O2 C8 -93.7(7)
Cl1 Mg1 O2 C8 -84(100)
O4 Mg1 O2 C5 -6.4(7)
O5 Mg1 O2 C5 174.8(7)
O1 Mg1 O2 C5 -94.9(7)
O3 Mg1 O2 C5 84.4(7)
Cl1 Mg1 O2 C5 95(100)
C8 O2 C5 C6 7.5(10)
Mg1 O2 C5 C6 -171.0(6)
O2 C5 C6 C7 -29.0(10)
C5 C6 C7 C8 38.6(10)
C5 O2 C8 C7 17.3(9)
Mg1 O2 C8 C7 -164.3(6)
C6 C7 C8 O2 -35.4(9)
O4 Mg1 O3 C12 91.3(7)
O5 Mg1 O3 C12 -82.5(7)
O1 Mg1 O3 C12 10(3)
O2 Mg1 O3 C12 4.2(7)
Cl1 Mg1 O3 C12 -175.8(7)
O4 Mg1 O3 C9 -93.2(6)
O5 Mg1 O3 C9 93.0(6)
O1 Mg1 O3 C9 -175(2)
O2 Mg1 O3 C9 179.7(6)
Cl1 Mg1 O3 C9 -0.3(6)
C12 O3 C9 C10 -6.7(9)
Mg1 O3 C9 C10 177.0(6)
O3 C9 C10 C11 27.9(10)
C9 C10 C11 C12 -37.9(10)
C9 O3 C12 C11 -17.5(9)
Mg1 O3 C12 C11 158.6(6)
C10 C11 C12 O3 34.9(10)
O5 Mg1 O4 C14 -80(3)
O1 Mg1 O4 C14 -4.9(8)
O2 Mg1 O4 C14 -91.8(7)
O3 Mg1 O4 C14 -177.8(7)
Cl1 Mg1 O4 C14 88.3(7)
O5 Mg1 O4 C13 123(2)
O1 Mg1 O4 C13 -161.3(7)
O2 Mg1 O4 C13 111.8(7)
O3 Mg1 O4 C13 25.9(7)
Cl1 Mg1 O4 C13 -68.0(7)
C14 O4 C13 C16 7.3(12)
Mg1 O4 C13 C16 167.5(7)
C13 O4 C14 C15 -28.1(11)
Mg1 O4 C14 C15 173.0(7)
O4 C14 C15 C16 38.4(12)
C14 C15 C16 C13 -33.8(12)
O4 C13 C16 C15 16.9(13)
O4 Mg1 O5 C17 -107(3)
O1 Mg1 O5 C17 177.8(8)
O2 Mg1 O5 C17 -95.4(8)
O3 Mg1 O5 C17 -9.4(8)
Cl1 Mg1 O5 C17 84.5(8)
O4 Mg1 O5 C20 102(3)
O1 Mg1 O5 C20 27.2(8)
O2 Mg1 O5 C20 114.0(8)
O3 Mg1 O5 C20 -160.0(8)
Cl1 Mg1 O5 C20 -66.1(8)
C20 O5 C17 C19 -25.7(12)
Mg1 O5 C17 C19 -179.9(8)
C20 C18 C19 C17 -32.8(15)
O5 C17 C19 C18 36.2(14)
C17 O5 C20 C18 5.0(13)
Mg1 O5 C20 C18 160.0(9)
C19 C18 C20 O5 18.1(15)
C24 O6 C21 C22 12.8(13)
O6 C21 C22 C23 11.5(13)
C21 C22 C23 C24 -32.1(11)
C22 C23 C24 O6 41.4(11)
C21 O6 C24 C23 -34.1(13)
